data_4118110
loop_
_publ_author_name
'Robert J. Gilliard'
'Mariham Y. Abraham'
'Yuzhong Wang'
'Pingrong Wei'
'Yaoming Xie'
'Brandon Quillian'
'Henry F. Schaefer'
'Paul v. R. Schleyer'
'Gregory H. Robinson'

_publ_section_title
;
 Carbene-Stabilized Beryllium Borohydride
;
_journal_name_full 'Journal of the American Chemical Society'
_journal_page_first 9953
_journal_page_last 9955
_journal_paper_doi 10.1021/ja304514f
_journal_volume 134
_journal_year 2012
_chemical_formula_sum 'C27 H44 B2 Be N2'
_chemical_formula_weight 427.27
_chemical_name_systematic
; 
 ? 
;
_space_group_IT_number 14
_symmetry_cell_setting monoclinic
_symmetry_space_group_name_Hall '-P 2yn'
_symmetry_space_group_name_H-M 'P 1 21/n 1'
_atom_sites_solution_hydrogens geom
_atom_sites_solution_primary direct
_atom_sites_solution_secondary difmap
_audit_creation_method SHELXL-97
_cell_angle_alpha 90.00
_cell_angle_beta 98.5790(10)
_cell_angle_gamma 90.00
_cell_formula_units_Z 4
_cell_length_a 10.4255(7)
_cell_length_b 17.9488(11)
_cell_length_c 15.9335(10)
_cell_measurement_reflns_used 7476
_cell_measurement_temperature 296(2)
_cell_measurement_theta_max 21.840
_cell_measurement_theta_min 2.279
_cell_volume 2948.2(3)
_computing_structure_refinement 'SHELXL-97 (Sheldrick, 2008)'
_computing_structure_solution 'SHELXS-97 (Sheldrick, 2008)'
_diffrn_ambient_temperature 296(2)
_diffrn_measured_fraction_theta_full 1.000
_diffrn_measured_fraction_theta_max 1.000
_diffrn_measurement_device_type 'BRRUKER SMART APEX II'
_diffrn_measurement_method 'OMEGA SCAN'
_diffrn_radiation_monochromator graphite
_diffrn_radiation_source 'fine-focus sealed tube'
_diffrn_radiation_type MoK\a
_diffrn_radiation_wavelength 0.71073
_diffrn_reflns_av_R_equivalents 0.0302
_diffrn_reflns_av_sigmaI/netI 0.0197
_diffrn_reflns_limit_h_max 12
_diffrn_reflns_limit_h_min -12
_diffrn_reflns_limit_k_max 22
_diffrn_reflns_limit_k_min -22
_diffrn_reflns_limit_l_max 19
_diffrn_reflns_limit_l_min -19
_diffrn_reflns_number 33973
_diffrn_reflns_theta_full 25.99
_diffrn_reflns_theta_max 25.99
_diffrn_reflns_theta_min 2.27
_exptl_absorpt_coefficient_mu 0.053
_exptl_absorpt_correction_T_max 0.9936
_exptl_absorpt_correction_T_min 0.9841
_exptl_absorpt_correction_type multi-scan
_exptl_absorpt_process_details 'BRUKER SADABS'
_exptl_crystal_colour colorless
_exptl_crystal_density_diffrn 0.963
_exptl_crystal_description plate
_exptl_crystal_F_000 936
_exptl_crystal_size_max 0.30
_exptl_crystal_size_mid 0.28
_exptl_crystal_size_min 0.12
_refine_diff_density_max 0.164
_refine_diff_density_min -0.150
_refine_diff_density_rms 0.028
_refine_ls_extinction_method none
_refine_ls_goodness_of_fit_ref 1.032
_refine_ls_hydrogen_treatment mixed
_refine_ls_matrix_type full
_refine_ls_number_parameters 321
_refine_ls_number_reflns 5787
_refine_ls_number_restraints 6
_refine_ls_restrained_S_all 1.035
_refine_ls_R_factor_all 0.0826
_refine_ls_R_factor_gt 0.0527
_refine_ls_shift/su_max 0.000
_refine_ls_shift/su_mean 0.000
_refine_ls_structure_factor_coef Fsqd
_refine_ls_weighting_details 'calc w=1/[\s^2^(Fo^2^)+(0.0870P)^2^+0.3169P] where P=(Fo^2^+2Fc^2^)/3'
_refine_ls_weighting_scheme calc
_refine_ls_wR_factor_gt 0.1447
_refine_ls_wR_factor_ref 0.1707
_reflns_number_gt 3784
_reflns_number_total 5787
_reflns_threshold_expression >2sigma(I)
_cod_data_source_file ja304514f_si_003.cif
_cod_data_source_block j1
_cod_database_code 4118110

loop_
_symmetry_equiv_pos_as_xyz
'x, y, z'
'-x+1/2, y+1/2, -z+1/2'
'-x, -y, -z'
'x-1/2, -y-1/2, z-1/2'

loop_
_atom_site_label
_atom_site_type_symbol
_atom_site_fract_x
_atom_site_fract_y
_atom_site_fract_z
_atom_site_U_iso_or_equiv
_atom_site_adp_type
_atom_site_occupancy
_atom_site_symmetry_multiplicity
_atom_site_calc_flag
_atom_site_refinement_flags
Be1 Be 0.2642(2) 0.25555(12) 0.26324(13) 0.0658(6) Uani 1 1 d D
B1 B 0.0826(3) 0.22340(18) 0.24405(18) 0.0911(7) Uani 1 1 d D
H1 H 0.1152(15) 0.2775(12) 0.2471(13) 0.097(6) Uiso 1 1 d D
H2 H 0.168(2) 0.1894(11) 0.2576(13) 0.094(6) Uiso 1 1 d .
H3 H 0.037(3) 0.2139(14) 0.1821(12) 0.149(9) Uiso 1 1 d D
H4 H 0.037(2) 0.2169(15) 0.2984(14) 0.152(10) Uiso 1 1 d D
B2 B 0.3595(4) 0.2753(2) 0.16943(18) 0.1129(10) Uani 1 1 d D
H5 H 0.3521(17) 0.2185(12) 0.2066(12) 0.102(6) Uiso 1 1 d D
H6 H 0.3056(18) 0.3173(11) 0.2028(13) 0.090(6) Uiso 1 1 d .
H7 H 0.457(3) 0.2897(14) 0.1841(16) 0.133(10) Uiso 1 1 d .
H8 H 0.314(3) 0.2694(16) 0.1065(13) 0.171(11) Uiso 1 1 d D
N1 N 0.41137(12) 0.21410(7) 0.41862(8) 0.0566(3) Uani 1 1 d .
N2 N 0.37026(13) 0.33029(7) 0.41163(8) 0.0587(3) Uani 1 1 d .
C1 C 0.34812(14) 0.26638(8) 0.36720(9) 0.0518(4) Uani 1 1 d .
C2 C 0.47269(19) 0.24563(11) 0.49263(11) 0.0769(5) Uani 1 1 d .
H2A H 0.5228 0.2209 0.5372 0.092 Uiso 1 1 calc R
C3 C 0.44680(19) 0.31807(11) 0.48833(11) 0.0812(6) Uani 1 1 d .
H3A H 0.4750 0.3537 0.5293 0.097 Uiso 1 1 calc R
C4 C 0.31803(17) 0.40280(8) 0.38504(10) 0.0611(4) Uani 1 1 d .
C5 C 0.19122(18) 0.41854(10) 0.39628(11) 0.0713(5) Uani 1 1 d .
C6 C 0.1483(2) 0.49105(12) 0.37598(15) 0.0955(7) Uani 1 1 d .
H6A H 0.0642 0.5046 0.3825 0.115 Uiso 1 1 calc R
C7 C 0.2280(3) 0.54257(12) 0.34664(16) 0.1072(8) Uani 1 1 d U
H7A H 0.1978 0.5907 0.3347 0.129 Uiso 1 1 calc R
C8 C 0.3501(3) 0.52436(11) 0.33487(14) 0.0945(6) Uani 1 1 d U
H8A H 0.4017 0.5600 0.3139 0.113 Uiso 1 1 calc R
C9 C 0.39969(19) 0.45370(9) 0.35345(11) 0.0730(5) Uani 1 1 d .
C10 C 0.5376(2) 0.43583(12) 0.34141(15) 0.0944(6) Uani 1 1 d .
H10A H 0.5506 0.3821 0.3495 0.113 Uiso 1 1 calc R
C11 C 0.5653(4) 0.45550(18) 0.2530(2) 0.1532(13) Uani 1 1 d .
H11A H 0.5068 0.4287 0.2115 0.230 Uiso 1 1 calc R
H11B H 0.6530 0.4422 0.2481 0.230 Uiso 1 1 calc R
H11C H 0.5536 0.5081 0.2437 0.230 Uiso 1 1 calc R
C12 C 0.6328(3) 0.4755(2) 0.4076(2) 0.1589(14) Uani 1 1 d .
H12A H 0.6153 0.4625 0.4632 0.238 Uiso 1 1 calc R
H12B H 0.6238 0.5284 0.3997 0.238 Uiso 1 1 calc R
H12C H 0.7195 0.4608 0.4018 0.238 Uiso 1 1 calc R
C13 C 0.1043(2) 0.36252(12) 0.43043(15) 0.0893(6) Uani 1 1 d .
H13A H 0.1332 0.3130 0.4152 0.107 Uiso 1 1 calc R
C14 C 0.1211(3) 0.36571(18) 0.52773(19) 0.1478(12) Uani 1 1 d .
H14A H 0.0649 0.3298 0.5481 0.222 Uiso 1 1 calc R
H14B H 0.0993 0.4147 0.5454 0.222 Uiso 1 1 calc R
H14C H 0.2095 0.3547 0.5506 0.222 Uiso 1 1 calc R
C15 C -0.0379(2) 0.36981(17) 0.3911(3) 0.1611(15) Uani 1 1 d .
H15A H -0.0449 0.3674 0.3304 0.242 Uiso 1 1 calc R
H15B H -0.0712 0.4167 0.4073 0.242 Uiso 1 1 calc R
H15C H -0.0869 0.3300 0.4110 0.242 Uiso 1 1 calc R
C16 C 0.40974(15) 0.13499(8) 0.40108(10) 0.0608(4) Uani 1 1 d .
C17 C 0.31221(18) 0.09250(10) 0.42823(13) 0.0815(6) Uani 1 1 d .
C18 C 0.3149(2) 0.01663(13) 0.41254(19) 0.1099(8) Uani 1 1 d .
H18A H 0.2514 -0.0139 0.4295 0.132 Uiso 1 1 calc R
C19 C 0.4092(3) -0.01398(12) 0.37270(18) 0.1120(9) Uani 1 1 d .
H19A H 0.4088 -0.0651 0.3628 0.134 Uiso 1 1 calc R
C20 C 0.5043(2) 0.02902(11) 0.34700(14) 0.0936(7) Uani 1 1 d .
H20A H 0.5672 0.0067 0.3197 0.112 Uiso 1 1 calc R
C21 C 0.50848(16) 0.10573(9) 0.36095(11) 0.0658(4) Uani 1 1 d .
C22 C 0.61647(18) 0.15282(11) 0.33684(12) 0.0793(5) Uani 1 1 d .
H22A H 0.5870 0.2047 0.3349 0.095 Uiso 1 1 calc R
C23 C 0.7356(2) 0.14757(17) 0.40461(19) 0.1287(10) Uani 1 1 d .
H23A H 0.7118 0.1593 0.4590 0.193 Uiso 1 1 calc R
H23B H 0.8002 0.1822 0.3918 0.193 Uiso 1 1 calc R
H23C H 0.7699 0.0979 0.4058 0.193 Uiso 1 1 calc R
C24 C 0.6510(3) 0.13385(18) 0.24958(18) 0.1335(10) Uani 1 1 d .
H24A H 0.5748 0.1378 0.2077 0.200 Uiso 1 1 calc R
H24B H 0.6839 0.0839 0.2501 0.200 Uiso 1 1 calc R
H24C H 0.7158 0.1679 0.2360 0.200 Uiso 1 1 calc R
C25 C 0.2106(2) 0.12633(14) 0.47546(17) 0.1100(9) Uani 1 1 d .
H25A H 0.2033 0.1792 0.4602 0.132 Uiso 1 1 calc R
C26 C 0.0772(3) 0.0918(2) 0.4513(3) 0.1945(19) Uani 1 1 d .
H26A H 0.0518 0.0953 0.3910 0.292 Uiso 1 1 calc R
H26B H 0.0156 0.1180 0.4795 0.292 Uiso 1 1 calc R
H26C H 0.0799 0.0404 0.4681 0.292 Uiso 1 1 calc R
C27 C 0.2525(3) 0.1219(2) 0.5719(2) 0.1671(15) Uani 1 1 d .
H27A H 0.3378 0.1428 0.5863 0.251 Uiso 1 1 calc R
H27B H 0.2536 0.0708 0.5897 0.251 Uiso 1 1 calc R
H27C H 0.1925 0.1494 0.6001 0.251 Uiso 1 1 calc R

loop_
_atom_site_aniso_label
_atom_site_aniso_U_11
_atom_site_aniso_U_22
_atom_site_aniso_U_33
_atom_site_aniso_U_23
_atom_site_aniso_U_13
_atom_site_aniso_U_12
Be1 0.0832(15) 0.0557(11) 0.0550(11) 0.0001(9) -0.0005(10) 0.0087(10)
B1 0.0748(15) 0.0986(19) 0.0891(17) -0.0141(15) -0.0231(13) 0.0025(14)
B2 0.157(3) 0.124(3) 0.0615(14) 0.0059(15) 0.0289(18) -0.003(2)
N1 0.0620(7) 0.0560(7) 0.0514(7) 0.0052(5) 0.0070(6) 0.0133(6)
N2 0.0692(8) 0.0558(7) 0.0502(7) -0.0037(6) 0.0061(6) 0.0145(6)
C1 0.0555(8) 0.0493(8) 0.0515(8) 0.0036(6) 0.0111(6) 0.0102(6)
C2 0.0934(13) 0.0805(12) 0.0513(9) -0.0012(8) -0.0073(9) 0.0262(10)
C3 0.1020(14) 0.0782(12) 0.0565(10) -0.0152(9) -0.0108(9) 0.0246(10)
C4 0.0750(10) 0.0502(8) 0.0569(9) -0.0076(7) 0.0058(7) 0.0136(8)
C5 0.0763(11) 0.0634(10) 0.0736(11) -0.0095(8) 0.0093(9) 0.0157(9)
C6 0.0929(15) 0.0794(14) 0.1109(17) -0.0083(12) 0.0046(13) 0.0353(12)
C7 0.133(2) 0.0599(12) 0.1242(19) 0.0109(12) 0.0046(16) 0.0230(13)
C8 0.1197(18) 0.0620(12) 0.1021(15) 0.0051(10) 0.0177(13) 0.0054(11)
C9 0.0939(13) 0.0577(10) 0.0679(10) -0.0065(8) 0.0132(9) 0.0025(9)
C10 0.0993(15) 0.0810(13) 0.1115(16) -0.0213(12) 0.0436(13) -0.0045(11)
C11 0.191(3) 0.139(2) 0.153(3) -0.0160(19) 0.101(3) -0.042(2)
C12 0.0882(18) 0.197(3) 0.190(3) -0.089(3) 0.014(2) -0.0012(19)
C13 0.0790(13) 0.0862(13) 0.1083(16) -0.0164(11) 0.0325(11) 0.0112(10)
C14 0.194(3) 0.147(3) 0.122(2) -0.0230(18) 0.088(2) -0.033(2)
C15 0.0742(16) 0.139(2) 0.271(5) -0.016(3) 0.030(2) 0.0134(16)
C16 0.0611(9) 0.0524(9) 0.0660(9) 0.0119(7) 0.0001(8) 0.0121(7)
C17 0.0681(11) 0.0715(12) 0.1018(14) 0.0368(10) 0.0024(10) 0.0059(9)
C18 0.0930(16) 0.0769(14) 0.152(2) 0.0452(14) -0.0088(16) -0.0090(12)
C19 0.130(2) 0.0538(11) 0.142(2) 0.0101(13) -0.0155(18) 0.0005(13)
C20 0.1076(17) 0.0669(12) 0.1011(15) -0.0060(11) -0.0019(13) 0.0289(12)
C21 0.0686(10) 0.0577(9) 0.0683(10) 0.0017(8) 0.0008(8) 0.0167(8)
C22 0.0735(12) 0.0812(12) 0.0855(12) -0.0012(10) 0.0198(10) 0.0158(9)
C23 0.0829(16) 0.157(3) 0.139(2) 0.0140(19) -0.0065(15) -0.0167(15)
C24 0.132(2) 0.164(3) 0.117(2) -0.0156(18) 0.0608(18) 0.0132(19)
C25 0.0725(13) 0.1199(18) 0.144(2) 0.0701(16) 0.0376(14) 0.0227(12)
C26 0.0797(18) 0.215(4) 0.294(5) 0.091(4) 0.044(2) -0.007(2)
C27 0.150(3) 0.229(4) 0.136(3) 0.074(3) 0.068(2) 0.077(3)

loop_
_atom_type_symbol
_atom_type_description
_atom_type_scat_dispersion_real
_atom_type_scat_dispersion_imag
_atom_type_scat_source
C C 0.0033 0.0016 'International Tables Vol C Tables 4.2.6.8 and 6.1.1.4'
H H 0.0000 0.0000 'International Tables Vol C Tables 4.2.6.8 and 6.1.1.4'
Be Be 0.0005 0.0002 'International Tables Vol C Tables 4.2.6.8 and 6.1.1.4'
N N 0.0061 0.0033 'International Tables Vol C Tables 4.2.6.8 and 6.1.1.4'
B B 0.0013 0.0007 'International Tables Vol C Tables 4.2.6.8 and 6.1.1.4'

loop_
_geom_angle_atom_site_label_1
_geom_angle_atom_site_label_2
_geom_angle_atom_site_label_3
_geom_angle
H2 Be1 H5 94.1(11)
H2 Be1 H6 137.8(10)
H5 Be1 H6 72.6(11)
H2 Be1 H1 64.6(10)
H5 Be1 H1 132.1(11)
H6 Be1 H1 94.4(11)
H2 Be1 C1 111.4(8)
H5 Be1 C1 110.2(8)
H6 Be1 C1 110.8(7)
H1 Be1 C1 117.5(8)
H2 Be1 B2 119.7(7)
H5 Be1 B2 37.6(8)
H6 Be1 B2 35.1(8)
H1 Be1 B2 115.5(8)
C1 Be1 B2 117.51(18)
H2 Be1 B1 33.1(8)
H5 Be1 B1 115.4(8)
H6 Be1 B1 117.4(7)
H1 Be1 B1 31.5(8)
C1 Be1 B1 120.75(16)
B2 Be1 B1 121.73(19)
H3 B1 H1 107.4(18)
H3 B1 H4 124(2)
H1 B1 H4 104.6(18)
H3 B1 H2 110.2(18)
H1 B1 H2 105.7(14)
H4 B1 H2 103.7(18)
H3 B1 Be1 119.4(16)
H1 B1 Be1 53.8(8)
H4 B1 Be1 116.7(15)
H2 B1 Be1 52.0(10)
H7 B2 H8 122(2)
H7 B2 H6 105.7(18)
H8 B2 H6 110(2)
H7 B2 H5 103.6(18)
H8 B2 H5 109.6(19)
H6 B2 H5 105.4(12)
H7 B2 Be1 117.8(15)
H8 B2 Be1 120.4(18)
H6 B2 Be1 53.8(10)
H5 B2 Be1 51.8(7)
C1 N1 C2 110.87(13)
C1 N1 C16 125.02(12)
C2 N1 C16 124.03(13)
C1 N2 C3 111.23(13)
C1 N2 C4 125.62(12)
C3 N2 C4 123.12(13)
N2 C1 N1 104.03(12)
N2 C1 Be1 127.44(12)
N1 C1 Be1 128.42(13)
C3 C2 N1 107.07(14)
C2 C3 N2 106.80(15)
C5 C4 C9 123.91(15)
C5 C4 N2 117.91(15)
C9 C4 N2 118.12(15)
C4 C5 C6 115.92(19)
C4 C5 C13 123.05(16)
C6 C5 C13 121.00(18)
C7 C6 C5 121.1(2)
C6 C7 C8 121.0(2)
C7 C8 C9 121.3(2)
C8 C9 C4 116.69(19)
C8 C9 C10 119.90(19)
C4 C9 C10 123.38(16)
C9 C10 C12 110.39(17)
C9 C10 C11 112.6(2)
C12 C10 C11 109.9(2)
C5 C13 C15 113.2(2)
C5 C13 C14 110.81(19)
C15 C13 C14 111.6(2)
C17 C16 C21 124.11(16)
C17 C16 N1 117.78(15)
C21 C16 N1 118.06(14)
C16 C17 C18 116.6(2)
C16 C17 C25 122.19(18)
C18 C17 C25 121.2(2)
C19 C18 C17 121.1(2)
C20 C19 C18 121.2(2)
C19 C20 C21 121.1(2)
C20 C21 C16 115.94(18)
C20 C21 C22 121.44(17)
C16 C21 C22 122.58(15)
C21 C22 C24 113.26(19)
C21 C22 C23 110.29(17)
C24 C22 C23 110.8(2)
C17 C25 C26 113.1(3)
C17 C25 C27 111.12(18)
C26 C25 C27 110.2(3)

loop_
_geom_bond_atom_site_label_1
_geom_bond_atom_site_label_2
_geom_bond_distance
Be1 H2 1.549(19)
Be1 H5 1.530(15)
Be1 H6 1.571(19)
Be1 H1 1.586(14)
Be1 C1 1.765(2)
Be1 B2 1.947(4)
Be1 B1 1.959(4)
B1 H3 1.045(17)
B1 H1 1.03(2)
B1 H4 1.057(17)
B1 H2 1.07(2)
B2 H7 1.04(2)
B2 H8 1.048(18)
B2 H6 1.12(2)
B2 H5 1.19(2)
N1 C1 1.3511(17)
N1 C2 1.376(2)
N1 C16 1.4468(19)
N2 C1 1.3497(18)
N2 C3 1.374(2)
N2 C4 1.4495(19)
C2 C3 1.328(3)
C4 C5 1.389(2)
C4 C9 1.393(2)
C5 C6 1.398(3)
C5 C13 1.508(3)
C6 C7 1.371(3)
C7 C8 1.354(3)
C8 C9 1.385(3)
C9 C10 1.513(3)
C10 C12 1.514(3)
C10 C11 1.521(3)
C13 C15 1.526(3)
C13 C14 1.535(4)
C16 C17 1.391(2)
C16 C21 1.393(2)
C17 C18 1.386(3)
C17 C25 1.515(3)
C18 C19 1.362(4)
C19 C20 1.367(3)
C20 C21 1.394(3)
C21 C22 1.503(3)
C22 C24 1.525(3)
C22 C23 1.522(3)
C25 C26 1.518(4)
C25 C27 1.536(4)
